data_4350040
loop_
_publ_author_name
'Wu, Hui'
'Li, Jianzhe'
'Yang, Dawei'
'Tong, Peng'
'Zhao, Jinfeng'
'Wang, Baomin'
'Qu, Jingping'

_publ_section_title
;
 CO2 fixation and transformation on a thiolate-bridged dicobalt scaffold
 under oxidising conditions
;
_journal_issue 8
_journal_name_full 'Inorganic Chemistry Frontiers'
_journal_page_first 2185
_journal_paper_doi 10.1039/C9QI00423H
_journal_volume 6
_journal_year 2019
_chemical_formula_sum 'C27 H45 Co2 F6 N0 O3 P S2'
_chemical_formula_weight 744.58
_space_group_crystal_system monoclinic
_space_group_IT_number 14
_space_group_name_Hall '-P 2ybc'
_space_group_name_H-M_alt 'P 1 21/c 1'
_atom_sites_solution_hydrogens geom
_audit_creation_method SHELXL-2014/7
_audit_update_record
;
2019-04-04 deposited with the CCDC.	2019-07-15 downloaded from the CCDC.
;
_cell_angle_alpha 90
_cell_angle_beta 96.4298(14)
_cell_angle_gamma 90
_cell_formula_units_Z 4
_cell_length_a 8.6079(6)
_cell_length_b 14.3633(10)
_cell_length_c 25.9474(19)
_cell_measurement_reflns_used 9790
_cell_measurement_temperature 190(2)
_cell_measurement_theta_max 27.5057
_cell_measurement_theta_min 2.7716
_cell_volume 3187.9(4)
_computing_cell_refinement 'Bruker SAINT'
_computing_data_collection 'Bruker APEX2'
_computing_data_reduction 'Bruker SAINT'
_computing_molecular_graphics 'Bruker SHELXTL'
_computing_publication_material 'Bruker SHELXTL'
_computing_structure_refinement 'SHELXL-2014 (Sheldrick 2014)'
_computing_structure_solution 'SHELXS-97 (Sheldrick 2008)'
_diffrn_ambient_temperature 190(2)
_diffrn_measured_fraction_theta_full 0.995
_diffrn_measured_fraction_theta_max 0.995
_diffrn_measurement_device_type 'Bruker APEX-II CCD'
_diffrn_measurement_method '\f and \w scans'
_diffrn_radiation_type MoK\a
_diffrn_radiation_wavelength 0.71073
_diffrn_reflns_av_R_equivalents 0.0240
_diffrn_reflns_av_unetI/netI 0.0177
_diffrn_reflns_Laue_measured_fraction_full 0.995
_diffrn_reflns_Laue_measured_fraction_max 0.995
_diffrn_reflns_limit_h_max 10
_diffrn_reflns_limit_h_min -10
_diffrn_reflns_limit_k_max 17
_diffrn_reflns_limit_k_min -17
_diffrn_reflns_limit_l_max 30
_diffrn_reflns_limit_l_min -30
_diffrn_reflns_number 31471
_diffrn_reflns_point_group_measured_fraction_full 0.995
_diffrn_reflns_point_group_measured_fraction_max 0.995
_diffrn_reflns_theta_full 24.999
_diffrn_reflns_theta_max 24.999
_diffrn_reflns_theta_min 2.772
_exptl_absorpt_coefficient_mu 1.285
_exptl_absorpt_correction_type empirical
_exptl_absorpt_process_details SADABS
_exptl_crystal_colour black
_exptl_crystal_density_diffrn 1.551
_exptl_crystal_description block
_exptl_crystal_F_000 1544
_exptl_crystal_size_max 0.290
_exptl_crystal_size_mid 0.270
_exptl_crystal_size_min 0.220
_exptl_transmission_factor_max 0.7456
_exptl_transmission_factor_min 0.6512
_refine_diff_density_max 0.609
_refine_diff_density_min -0.448
_refine_diff_density_rms 0.076
_refine_ls_extinction_method none
_refine_ls_goodness_of_fit_ref 1.063
_refine_ls_hydrogen_treatment 'riding mode'
_refine_ls_matrix_type full
_refine_ls_number_parameters 370
_refine_ls_number_reflns 5577
_refine_ls_number_restraints 0
_refine_ls_restrained_S_all 1.063
_refine_ls_R_factor_all 0.0434
_refine_ls_R_factor_gt 0.0417
_refine_ls_shift/su_max 0.001
_refine_ls_shift/su_mean 0.000
_refine_ls_structure_factor_coef Fsqd
_refine_ls_weighting_details 'w=1/[\s^2^(Fo^2^)+(0.0560P)^2^+7.7019P] where P=(Fo^2^+2Fc^2^)/3'
_refine_ls_weighting_scheme calc
_refine_ls_wR_factor_gt 0.1128
_refine_ls_wR_factor_ref 0.1137
_reflns_Friedel_coverage 0.000
_reflns_number_gt 5321
_reflns_number_total 5577
_reflns_threshold_expression 'I > 2\s(I)'
_cod_data_source_file c9qi00423h2.cif
_cod_data_source_block 1_CCDC5
_cod_original_sg_symbol_H-M 'P 21/c'
_cod_database_code 4350040
_shelx_shelxl_version_number 2014/7
_shelx_space_group_comment
;
The symmetry employed for this shelxl refinement is uniquely defined
by the following loop, which should always be used as a source of
symmetry information in preference to the above space-group names.
They are only intended as comments.
;
_shelx_estimated_absorpt_t_min 0.707
_shelx_estimated_absorpt_t_max 0.765

loop_
_space_group_symop_operation_xyz
'x, y, z'
'-x, y+1/2, -z+1/2'
'-x, -y, -z'
'x, -y-1/2, z-1/2'

loop_
_atom_site_label
_atom_site_type_symbol
_atom_site_fract_x
_atom_site_fract_y
_atom_site_fract_z
_atom_site_U_iso_or_equiv
_atom_site_adp_type
_atom_site_occupancy
_atom_site_site_symmetry_order
_atom_site_calc_flag
_atom_site_refinement_flags_posn
_atom_site_refinement_flags_adp
Co1 Co 0.42999(5) 0.88592(3) 0.35123(2) 0.01965(13) Uani 1 1 d . .
Co2 Co 0.45352(5) 0.68661(3) 0.40534(2) 0.01975(13) Uani 1 1 d . .
S1 S 0.56910(9) 0.82634(5) 0.42227(3) 0.02261(18) Uani 1 1 d . .
S2 S 0.25858(9) 0.77458(5) 0.36662(3) 0.02330(18) Uani 1 1 d . .
O3 O 0.6470(3) 0.68573(17) 0.26889(9) 0.0338(6) Uani 1 1 d . .
O2 O 0.5480(3) 0.66678(16) 0.34105(9) 0.0269(5) Uani 1 1 d . .
O1 O 0.5377(3) 0.80923(15) 0.30334(8) 0.0248(5) Uani 1 1 d . .
C25 C 0.5728(4) 0.7243(2) 0.30633(12) 0.0237(7) Uani 1 1 d . .
C5 C 0.5639(4) 0.6250(3) 0.47227(14) 0.0345(8) Uani 1 1 d . .
C6 C 0.7732(4) 0.8167(3) 0.40782(14) 0.0310(8) Uani 1 1 d . .
H6A H 0.7975 0.7504 0.4020 0.037 Uiso 1 1 calc R U
H6B H 0.7849 0.8509 0.3754 0.037 Uiso 1 1 calc R U
C9 C 0.4092(5) 0.6558(3) 0.47907(14) 0.0381(9) Uani 1 1 d . .
C10 C 0.5518(4) 0.5602(3) 0.43207(14) 0.0327(8) Uani 1 1 d . .
C12 C 0.5028(4) 1.0218(2) 0.36859(13) 0.0290(7) Uani 1 1 d . .
C13 C 0.3485(4) 0.9801(2) 0.29338(13) 0.0274(7) Uani 1 1 d . .
C14 C 0.5045(4) 1.0052(2) 0.31511(13) 0.0265(7) Uani 1 1 d . .
C16 C 0.3465(4) 1.0054(2) 0.38083(13) 0.0312(8) Uani 1 1 d . .
C18 C 0.1898(4) 0.7240(3) 0.30297(14) 0.0351(8) Uani 1 1 d . .
H18A H 0.1799 0.7742 0.2767 0.042 Uiso 1 1 calc R U
H18B H 0.2691 0.6793 0.2932 0.042 Uiso 1 1 calc R U
C26 C 0.6817(5) 0.7441(3) 0.22565(15) 0.0411(9) Uani 1 1 d . .
H26A H 0.7693 0.7164 0.2092 0.049 Uiso 1 1 calc R U
H26B H 0.7146 0.8066 0.2387 0.049 Uiso 1 1 calc R U
C27 C 0.5425(6) 0.7531(3) 0.18636(15) 0.0452(10) Uani 1 1 d . .
H27A H 0.5687 0.7926 0.1577 0.068 Uiso 1 1 calc R U
H27B H 0.5109 0.6914 0.1730 0.068 Uiso 1 1 calc R U
H27C H 0.4563 0.7814 0.2025 0.068 Uiso 1 1 calc R U
C23 C 0.2894(6) 1.0186(3) 0.43294(17) 0.0533(12) Uani 1 1 d . .
H23A H 0.3780 1.0336 0.4587 0.080 Uiso 1 1 calc R U
H23B H 0.2134 1.0697 0.4310 0.080 Uiso 1 1 calc R U
H23C H 0.2394 0.9611 0.4431 0.080 Uiso 1 1 calc R U
C24 C 0.2521(4) 0.9828(2) 0.33358(15) 0.0309(8) Uani 1 1 d . .
C46 C 0.6421(5) 1.0139(3) 0.28507(17) 0.0447(10) Uani 1 1 d . .
H46A H 0.6105 0.9982 0.2486 0.067 Uiso 1 1 calc R U
H46B H 0.6814 1.0779 0.2875 0.067 Uiso 1 1 calc R U
H46C H 0.7247 0.9712 0.2994 0.067 Uiso 1 1 calc R U
C29 C 0.6378(6) 1.0554(3) 0.40501(16) 0.0466(10) Uani 1 1 d . .
H29A H 0.6058 1.0612 0.4399 0.070 Uiso 1 1 calc R U
H29B H 0.7241 1.0107 0.4056 0.070 Uiso 1 1 calc R U
H29C H 0.6721 1.1162 0.3934 0.070 Uiso 1 1 calc R U
C30 C 0.3919(4) 0.5479(2) 0.41320(13) 0.0301(7) Uani 1 1 d . .
C31 C 0.3007(6) 0.9597(3) 0.23722(14) 0.0458(10) Uani 1 1 d . .
H31A H 0.3926 0.9627 0.2181 0.069 Uiso 1 1 calc R U
H31B H 0.2547 0.8973 0.2337 0.069 Uiso 1 1 calc R U
H31C H 0.2235 1.0059 0.2231 0.069 Uiso 1 1 calc R U
C32 C 0.1278(5) 0.6064(4) 0.4419(2) 0.0707(18) Uani 1 1 d . .
H32A H 0.0978 0.6521 0.4671 0.106 Uiso 1 1 calc R U
H32B H 0.0815 0.6240 0.4070 0.106 Uiso 1 1 calc R U
H32C H 0.0900 0.5447 0.4506 0.106 Uiso 1 1 calc R U
C33 C 0.3312(7) 0.4834(3) 0.37009(18) 0.0647(15) Uani 1 1 d . .
H33A H 0.4193 0.4532 0.3560 0.097 Uiso 1 1 calc R U
H33B H 0.2645 0.4359 0.3835 0.097 Uiso 1 1 calc R U
H33C H 0.2701 0.5190 0.3426 0.097 Uiso 1 1 calc R U
C34 C 0.3661(9) 0.7241(3) 0.5187(2) 0.083(2) Uani 1 1 d . .
H34A H 0.4614 0.7493 0.5379 0.124 Uiso 1 1 calc R U
H34B H 0.3051 0.7750 0.5013 0.124 Uiso 1 1 calc R U
H34C H 0.3036 0.6927 0.5428 0.124 Uiso 1 1 calc R U
C37 C 0.8893(4) 0.8549(3) 0.45097(16) 0.0415(9) Uani 1 1 d . .
H37A H 0.9957 0.8481 0.4414 0.062 Uiso 1 1 calc R U
H37B H 0.8674 0.9209 0.4564 0.062 Uiso 1 1 calc R U
H37C H 0.8800 0.8204 0.4830 0.062 Uiso 1 1 calc R U
C39 C 0.0789(5) 0.9700(3) 0.3275(2) 0.0525(12) Uani 1 1 d . .
H39A H 0.0400 0.9751 0.3615 0.079 Uiso 1 1 calc R U
H39B H 0.0300 1.0182 0.3043 0.079 Uiso 1 1 calc R U
H39C H 0.0530 0.9084 0.3127 0.079 Uiso 1 1 calc R U
P1 P 0.02630(11) 0.77265(7) 0.12606(4) 0.0335(2) Uani 1 1 d . .
F6 F 0.2072(3) 0.7961(2) 0.13440(11) 0.0669(8) Uani 1 1 d . .
F5 F -0.1562(3) 0.7514(2) 0.11697(11) 0.0653(8) Uani 1 1 d . .
F4 F 0.0019(4) 0.8555(3) 0.08653(17) 0.1024(15) Uani 1 1 d . .
F3 F -0.0050(4) 0.8387(3) 0.17249(15) 0.0920(12) Uani 1 1 d . .
F2 F 0.0542(4) 0.7053(3) 0.08058(15) 0.0970(13) Uani 1 1 d . .
F1 F 0.0513(5) 0.6907(3) 0.16601(15) 0.0937(12) Uani 1 1 d . .
C40 C 0.3025(4) 0.6043(3) 0.44349(15) 0.0338(8) Uani 1 1 d . .
C42 C 0.6865(6) 0.5122(4) 0.4111(2) 0.0627(15) Uani 1 1 d . .
H42A H 0.6467 0.4700 0.3830 0.094 Uiso 1 1 calc R U
H42B H 0.7550 0.5588 0.3978 0.094 Uiso 1 1 calc R U
H42D H 0.7458 0.4765 0.4389 0.094 Uiso 1 1 calc R U
C43 C 0.7123(6) 0.6522(4) 0.5038(2) 0.0721(18) Uani 1 1 d . .
H43A H 0.6902 0.6988 0.5296 0.108 Uiso 1 1 calc R U
H43D H 0.7597 0.5972 0.5216 0.108 Uiso 1 1 calc R U
H43B H 0.7847 0.6784 0.4811 0.108 Uiso 1 1 calc R U
C41 C 0.0392(7) 0.6758(5) 0.3019(2) 0.091(2) Uani 1 1 d . .
H41D H 0.0091 0.6505 0.2672 0.136 Uiso 1 1 calc R U
H41A H 0.0485 0.6249 0.3272 0.136 Uiso 1 1 calc R U
H41B H -0.0407 0.7199 0.3107 0.136 Uiso 1 1 calc R U

loop_
_atom_site_aniso_label
_atom_site_aniso_U_11
_atom_site_aniso_U_22
_atom_site_aniso_U_33
_atom_site_aniso_U_23
_atom_site_aniso_U_13
_atom_site_aniso_U_12
Co1 0.0216(2) 0.0163(2) 0.0213(2) 0.00118(16) 0.00365(16) 0.00058(16)
Co2 0.0217(2) 0.0193(2) 0.0188(2) 0.00445(16) 0.00481(16) -0.00085(16)
S1 0.0245(4) 0.0216(4) 0.0221(4) 0.0019(3) 0.0039(3) -0.0015(3)
S2 0.0225(4) 0.0220(4) 0.0258(4) 0.0027(3) 0.0047(3) 0.0002(3)
O3 0.0449(15) 0.0324(14) 0.0271(12) 0.0038(10) 0.0171(11) 0.0095(11)
O2 0.0327(12) 0.0255(12) 0.0239(11) 0.0030(9) 0.0091(9) 0.0048(10)
O1 0.0303(12) 0.0228(12) 0.0221(11) 0.0022(9) 0.0068(9) 0.0010(9)
C25 0.0246(16) 0.0226(17) 0.0241(16) -0.0003(13) 0.0040(13) 0.0016(13)
C5 0.041(2) 0.0317(19) 0.0295(18) 0.0157(15) -0.0021(15) -0.0080(16)
C6 0.0226(16) 0.038(2) 0.0323(18) 0.0039(15) 0.0043(14) -0.0006(14)
C9 0.071(3) 0.0230(18) 0.0241(17) 0.0032(14) 0.0214(17) -0.0031(18)
C10 0.0375(19) 0.0286(18) 0.0338(19) 0.0161(15) 0.0123(15) 0.0071(15)
C12 0.045(2) 0.0123(15) 0.0286(17) 0.0007(13) 0.0009(15) -0.0028(14)
C13 0.0370(18) 0.0159(15) 0.0286(17) 0.0047(13) 0.0008(14) 0.0004(13)
C14 0.0339(18) 0.0166(15) 0.0298(17) 0.0041(13) 0.0078(14) -0.0027(13)
C16 0.045(2) 0.0212(17) 0.0289(17) 0.0027(14) 0.0109(15) 0.0071(15)
C18 0.0360(19) 0.037(2) 0.0308(19) -0.0031(15) -0.0026(15) -0.0082(16)
C26 0.049(2) 0.044(2) 0.034(2) 0.0078(17) 0.0208(17) 0.0066(19)
C27 0.068(3) 0.036(2) 0.031(2) 0.0026(16) 0.0033(18) 0.003(2)
C23 0.080(3) 0.041(2) 0.045(2) 0.0001(19) 0.032(2) 0.014(2)
C24 0.0295(18) 0.0159(15) 0.048(2) 0.0094(14) 0.0063(15) 0.0058(13)
C46 0.045(2) 0.039(2) 0.054(2) 0.0094(19) 0.0230(19) -0.0045(18)
C29 0.065(3) 0.028(2) 0.042(2) -0.0027(17) -0.016(2) -0.0107(19)
C30 0.043(2) 0.0217(16) 0.0267(17) 0.0052(13) 0.0092(15) -0.0064(15)
C31 0.073(3) 0.033(2) 0.0277(19) 0.0060(16) -0.0104(19) -0.004(2)
C32 0.031(2) 0.084(4) 0.101(4) 0.059(3) 0.027(2) 0.012(2)
C33 0.111(4) 0.043(3) 0.040(2) -0.004(2) 0.008(3) -0.034(3)
C34 0.171(7) 0.039(3) 0.051(3) -0.005(2) 0.068(4) -0.002(3)
C37 0.0286(19) 0.048(2) 0.047(2) 0.0023(19) -0.0018(16) -0.0080(17)
C39 0.030(2) 0.039(2) 0.090(3) 0.020(2) 0.012(2) 0.0111(17)
P1 0.0273(5) 0.0405(5) 0.0322(5) 0.0035(4) 0.0005(4) 0.0004(4)
F6 0.0290(13) 0.103(2) 0.0663(18) 0.0068(16) -0.0072(12) -0.0074(14)
F5 0.0353(13) 0.098(2) 0.0627(17) -0.0004(16) 0.0062(12) -0.0195(14)
F4 0.062(2) 0.111(3) 0.128(3) 0.083(3) -0.015(2) -0.011(2)
F3 0.074(2) 0.103(3) 0.100(3) -0.058(2) 0.0165(19) -0.0069(19)
F2 0.079(2) 0.133(3) 0.081(2) -0.059(2) 0.0215(18) -0.011(2)
F1 0.105(3) 0.080(2) 0.094(3) 0.051(2) 0.002(2) 0.005(2)
C40 0.0260(17) 0.035(2) 0.043(2) 0.0239(16) 0.0147(15) 0.0031(15)
C42 0.064(3) 0.056(3) 0.076(3) 0.032(3) 0.037(3) 0.031(2)
C43 0.076(4) 0.080(4) 0.052(3) 0.039(3) -0.032(3) -0.033(3)
C41 0.072(4) 0.141(6) 0.054(3) -0.002(3) -0.014(3) -0.063(4)

loop_
_atom_type_symbol
_atom_type_description
_atom_type_scat_dispersion_real
_atom_type_scat_dispersion_imag
_atom_type_scat_source
C C 0.0033 0.0016 'International Tables Vol C Tables 4.2.6.8 and 6.1.1.4'
H H 0.0000 0.0000 'International Tables Vol C Tables 4.2.6.8 and 6.1.1.4'
N N 0.0061 0.0033 'International Tables Vol C Tables 4.2.6.8 and 6.1.1.4'
O O 0.0106 0.0060 'International Tables Vol C Tables 4.2.6.8 and 6.1.1.4'
F F 0.0171 0.0103 'International Tables Vol C Tables 4.2.6.8 and 6.1.1.4'
P P 0.1023 0.0942 'International Tables Vol C Tables 4.2.6.8 and 6.1.1.4'
S S 0.1246 0.1234 'International Tables Vol C Tables 4.2.6.8 and 6.1.1.4'
Co Co 0.3494 0.9721 'International Tables Vol C Tables 4.2.6.8 and 6.1.1.4'

loop_
_geom_angle_atom_site_label_1
_geom_angle_atom_site_label_2
_geom_angle_atom_site_label_3
_geom_angle
O1 Co1 C16 156.57(12)
O1 Co1 C24 128.47(13)
C16 Co1 C24 40.56(15)
O1 Co1 C12 120.60(12)
C16 Co1 C12 40.70(15)
C24 Co1 C12 67.50(14)
O1 Co1 C13 93.04(12)
C16 Co1 C13 67.74(13)
C24 Co1 C13 39.40(14)
C12 Co1 C13 67.43(13)
O1 Co1 C14 89.17(11)
C16 Co1 C14 67.56(14)
C24 Co1 C14 66.93(13)
C12 Co1 C14 39.51(13)
C13 Co1 C14 40.47(14)
O1 Co1 S2 94.55(7)
C16 Co1 S2 105.43(11)
C24 Co1 S2 91.92(10)
C12 Co1 S2 144.85(10)
C13 Co1 S2 114.61(10)
C14 Co1 S2 155.05(10)
O1 Co1 S1 93.39(7)
C16 Co1 S1 100.87(10)
C24 Co1 S1 138.14(11)
C12 Co1 S1 93.41(10)
C13 Co1 S1 160.39(10)
C14 Co1 S1 121.16(10)
S2 Co1 S1 83.30(3)
O2 Co2 C9 155.05(13)
O2 Co2 C30 94.55(12)
C9 Co2 C30 67.86(14)
O2 Co2 C5 117.06(13)
C9 Co2 C5 40.67(17)
C30 Co2 C5 66.95(14)
O2 Co2 C40 131.48(14)
C9 Co2 C40 40.59(16)
C30 Co2 C40 39.71(15)
C5 Co2 C40 67.29(14)
O2 Co2 C10 88.00(12)
C9 Co2 C10 67.13(15)
C30 Co2 C10 39.84(15)
C5 Co2 C10 39.04(15)
C40 Co2 C10 66.46(14)
O2 Co2 S2 93.53(7)
C9 Co2 S2 109.43(13)
C30 Co2 S2 113.39(11)
C5 Co2 S2 149.41(12)
C40 Co2 S2 93.27(10)
C10 Co2 S2 153.15(11)
O2 Co2 S1 94.53(7)
C9 Co2 S1 97.76(11)
C30 Co2 S1 160.69(10)
C5 Co2 S1 93.74(11)
C40 Co2 S1 133.99(12)
C10 Co2 S1 123.65(11)
S2 Co2 S1 82.99(3)
C6 S1 Co1 107.08(12)
C6 S1 Co2 107.61(12)
Co1 S1 Co2 89.78(3)
C18 S2 Co1 105.90(12)
C18 S2 Co2 109.18(13)
Co1 S2 Co2 90.42(3)
C25 O3 C26 118.4(3)
C25 O2 Co2 129.4(2)
C25 O1 Co1 129.1(2)
O1 C25 O2 128.5(3)
O1 C25 O3 119.1(3)
O2 C25 O3 112.3(3)
C10 C5 C9 107.8(3)
C10 C5 C43 125.0(4)
C9 C5 C43 127.1(4)
C10 C5 Co2 70.8(2)
C9 C5 Co2 68.2(2)
C43 C5 Co2 129.1(3)
C37 C6 S1 112.8(3)
C40 C9 C5 107.4(3)
C40 C9 C34 126.2(5)
C5 C9 C34 126.3(5)
C40 C9 Co2 71.43(19)
C5 C9 Co2 71.2(2)
C34 C9 Co2 126.0(3)
C5 C10 C30 109.3(3)
C5 C10 C42 125.6(4)
C30 C10 C42 125.2(4)
C5 C10 Co2 70.2(2)
C30 C10 Co2 69.67(19)
C42 C10 Co2 125.4(3)
C14 C12 C16 107.6(3)
C14 C12 C29 125.8(4)
C16 C12 C29 126.5(3)
C14 C12 Co1 70.39(18)
C16 C12 Co1 68.12(19)
C29 C12 Co1 129.3(3)
C24 C13 C14 107.7(3)
C24 C13 C31 127.4(4)
C14 C13 C31 124.8(3)
C24 C13 Co1 70.23(19)
C14 C13 Co1 69.93(18)
C31 C13 Co1 127.4(2)
C12 C14 C13 108.4(3)
C12 C14 C46 126.6(3)
C13 C14 C46 125.1(3)
C12 C14 Co1 70.10(18)
C13 C14 Co1 69.60(18)
C46 C14 Co1 127.2(3)
C24 C16 C12 107.7(3)
C24 C16 C23 126.0(4)
C12 C16 C23 126.0(4)
C24 C16 Co1 71.17(19)
C12 C16 Co1 71.18(19)
C23 C16 Co1 127.5(3)
C41 C18 S2 113.4(3)
O3 C26 C27 111.0(3)
C13 C24 C16 108.5(3)
C13 C24 C39 125.7(4)
C16 C24 C39 125.7(4)
C13 C24 Co1 70.36(19)
C16 C24 Co1 68.27(19)
C39 C24 Co1 130.0(3)
C40 C30 C10 107.7(3)
C40 C30 C33 127.0(4)
C10 C30 C33 125.2(4)
C40 C30 Co2 70.5(2)
C10 C30 Co2 70.5(2)
C33 C30 Co2 126.2(3)
F1 P1 F2 90.8(3)
F1 P1 F4 179.3(3)
F2 P1 F4 89.8(3)
F1 P1 F3 88.2(2)
F2 P1 F3 178.5(2)
F4 P1 F3 91.2(3)
F1 P1 F6 90.5(2)
F2 P1 F6 90.15(19)
F4 P1 F6 89.19(17)
F3 P1 F6 91.00(18)
F1 P1 F5 90.8(2)
F2 P1 F5 90.12(18)
F4 P1 F5 89.48(18)
F3 P1 F5 88.75(18)
F6 P1 F5 178.65(19)
C30 C40 C9 107.7(3)
C30 C40 C32 127.0(4)
C9 C40 C32 125.1(4)
C30 C40 Co2 69.80(19)
C9 C40 Co2 67.99(19)
C32 C40 Co2 130.6(3)

loop_
_geom_bond_atom_site_label_1
_geom_bond_atom_site_label_2
_geom_bond_distance
Co1 O1 1.969(2)
Co1 C16 2.043(3)
Co1 C24 2.082(3)
Co1 C12 2.084(3)
Co1 C13 2.083(3)
Co1 C14 2.088(3)
Co1 S2 2.2419(9)
Co1 S1 2.2517(9)
Co2 O2 1.957(2)
Co2 C9 2.041(3)
Co2 C30 2.078(3)
Co2 C5 2.081(3)
Co2 C40 2.087(3)
Co2 C10 2.088(3)
Co2 S2 2.2459(9)
Co2 S1 2.2611(9)
S1 C6 1.842(3)
S2 C18 1.841(4)
O3 C25 1.341(4)
O3 C26 1.458(4)
O2 C25 1.258(4)
O1 C25 1.257(4)
C5 C10 1.393(6)
C5 C9 1.433(6)
C5 C43 1.490(6)
C6 C37 1.518(5)
C9 C40 1.432(6)
C9 C34 1.498(5)
C10 C30 1.420(5)
C10 C42 1.503(5)
C12 C14 1.410(5)
C12 C16 1.436(5)
C12 C29 1.493(5)
C13 C24 1.404(5)
C13 C14 1.443(5)
C13 C31 1.498(5)
C14 C46 1.494(5)
C16 C24 1.430(5)
C16 C23 1.502(5)
C18 C41 1.467(6)
C26 C27 1.490(6)
C24 C39 1.493(5)
C30 C40 1.414(5)
C30 C33 1.501(6)
C32 C40 1.500(5)
P1 F1 1.567(3)
P1 F2 1.565(3)
P1 F4 1.570(3)
P1 F3 1.580(3)
P1 F6 1.584(3)
P1 F5 1.592(3)
